data_4118383
loop_
_publ_author_name
'Shaoguang Zhang'
'Junnian Wei'
'Ming Zhan'
'Qian Luo'
'Chao Wang'
'Wen-Xiong Zhang'
'Zhenfeng Xi'

_publ_section_title
;
 2,6-Diazasemibullvalenes: Synthesis, Structural Characterization,
 Reaction Chemistry, and Theoretical Analysis
;
_journal_name_full 'Journal of the American Chemical Society'
_journal_page_first 11964
_journal_page_last 11967
_journal_paper_doi 10.1021/ja305581f
_journal_volume 134
_journal_year 2012
_chemical_absolute_configuration unk
_chemical_formula_sum 'C18 H28 N2'
_chemical_formula_weight 272.42
_chemical_name_systematic
; 
 ? 
;
_space_group_IT_number 19
_symmetry_cell_setting orthorhombic
_symmetry_space_group_name_Hall 'P 2ac 2ab'
_symmetry_space_group_name_H-M 'P 21 21 21'
_atom_sites_solution_hydrogens geom
_atom_sites_solution_primary direct
_atom_sites_solution_secondary difmap
_audit_creation_method SHELXL-97
_cell_angle_alpha 90.00
_cell_angle_beta 90.00
_cell_angle_gamma 90.00
_cell_formula_units_Z 4
_cell_length_a 9.951(2)
_cell_length_b 11.461(2)
_cell_length_c 15.275(3)
_cell_measurement_reflns_used 5564
_cell_measurement_temperature 293(2)
_cell_measurement_theta_max 27.53
_cell_measurement_theta_min 2.22
_cell_volume 1742.1(6)
_computing_cell_refinement Rapid-AUTO
_computing_data_collection 'Rapid-AUTO (Rigaku,2000)'
_computing_data_reduction 'CrystalStructure (Rigaku/MSC,2000)'
_computing_molecular_graphics 'Siemens SHELXTL V4.2,(Sheldrick,1990)'
_computing_publication_material SHELXL-97,(Sheldrick,1997)
_computing_structure_refinement SHELXL-97,(Sheldrick,1997)
_computing_structure_solution SHELXS-97,(Sheldrick,1997)
_diffrn_ambient_temperature 293(2)
_diffrn_detector_area_resol_mean 10.00
_diffrn_measured_fraction_theta_full 0.979
_diffrn_measured_fraction_theta_max 0.979
_diffrn_measurement_device_type 'Rigaku RAXIS RAPID IP'
_diffrn_measurement_method \W
_diffrn_radiation_monochromator graphite
_diffrn_radiation_source 'fine-focus sealed tube'
_diffrn_radiation_type MoK\a
_diffrn_radiation_wavelength 0.71073
_diffrn_reflns_av_R_equivalents 0.048
_diffrn_reflns_av_sigmaI/netI 0.5560
_diffrn_reflns_limit_h_max 12
_diffrn_reflns_limit_h_min -12
_diffrn_reflns_limit_k_max 14
_diffrn_reflns_limit_k_min -14
_diffrn_reflns_limit_l_max 19
_diffrn_reflns_limit_l_min -18
_diffrn_reflns_number 5564
_diffrn_reflns_theta_full 27.53
_diffrn_reflns_theta_max 27.53
_diffrn_reflns_theta_min 2.22
_diffrn_standards_decay_% 0
_diffrn_standards_interval_count 0
_diffrn_standards_interval_time 0
_diffrn_standards_number 0
_exptl_absorpt_coefficient_mu 0.061
_exptl_absorpt_correction_T_max 0.9880
_exptl_absorpt_correction_T_min 0.9821
_exptl_absorpt_correction_type empirical
_exptl_absorpt_process_details
; 
                                  HIGASHI, T. (1995). Abscor-empirical 
                                  Absorption Correction based on Fourier 
                                  Series Approximation. 
                                  Rigaku Corporation,Tokyo,Japan. 
;
_exptl_crystal_density_diffrn 1.039
_exptl_crystal_F_000 600
_exptl_crystal_size_max 0.30
_exptl_crystal_size_mid 0.30
_exptl_crystal_size_min 0.20
_refine_diff_density_max 0.179
_refine_diff_density_min -0.181
_refine_diff_density_rms 0.048
_refine_ls_abs_structure_details 'Flack H D (1983), Acta Cryst. A39, 876-881'
_refine_ls_abs_structure_Flack 10(9)
_refine_ls_extinction_coef 0.0159(6)
_refine_ls_extinction_expression Fc^*^=kFc[1+0.001xFc^2^\l^3^/sin(2\q)]^-1/4^
_refine_ls_extinction_method SHELXL
_refine_ls_goodness_of_fit_ref 0.876
_refine_ls_hydrogen_treatment none
_refine_ls_matrix_type full
_refine_ls_number_parameters 188
_refine_ls_number_reflns 3622
_refine_ls_number_restraints 0
_refine_ls_restrained_S_all 0.876
_refine_ls_R_factor_all 0.3409
_refine_ls_R_factor_gt 0.0859
_refine_ls_shift/su_max 0.001
_refine_ls_shift/su_mean 0.000
_refine_ls_structure_factor_coef Fsqd
_refine_ls_weighting_details 'calc w=1/[\s^2^(Fo^2^)+(0.0000P)^2^+0.0000P] where P=(Fo^2^+2Fc^2^)/3'
_refine_ls_weighting_scheme calc
_refine_ls_wR_factor_gt 0.1055
_refine_ls_wR_factor_ref 0.1211
_reflns_number_gt 601
_reflns_number_total 3622
_reflns_threshold_expression >2sigma(I)
_cod_data_source_file ja305581f_si_002.cif
_cod_data_source_block b
_cod_original_cell_volume 1742.2(6)
_cod_database_code 4118383

loop_
_symmetry_equiv_pos_as_xyz
'x, y, z'
'-x+1/2, -y, z+1/2'
'-x, y+1/2, -z+1/2'
'x+1/2, -y+1/2, -z'

loop_
_atom_site_label
_atom_site_type_symbol
_atom_site_fract_x
_atom_site_fract_y
_atom_site_fract_z
_atom_site_U_iso_or_equiv
_atom_site_adp_type
_atom_site_occupancy
_atom_site_symmetry_multiplicity
_atom_site_calc_flag
_atom_site_refinement_flags
C1 C 0.6492(8) 0.2362(8) 0.7573(7) 0.064(2) Uani 1 1 d .
C2 C 0.4880(11) 0.2971(12) 0.6515(8) 0.062(4) Uani 1 1 d .
C3 C 0.5174(10) 0.4017(11) 0.6958(7) 0.057(3) Uani 1 1 d .
H3 H 0.5109 0.4752 0.6634 0.069 Uiso 1 1 d R
C4 C 0.6447(7) 0.3737(7) 0.7470(9) 0.061(2) Uani 1 1 d .
C5 C 0.4829(15) 0.2896(15) 0.8474(8) 0.082(4) Uani 1 1 d .
C6 C 0.5529(12) 0.2025(10) 0.8248(7) 0.057(4) Uani 1 1 d .
H6 H 0.5443 0.1278 0.8479 0.069 Uiso 1 1 calc R
C7 C 0.7874(7) 0.1863(6) 0.7487(11) 0.103(3) Uani 1 1 d .
H7A H 0.8026 0.1390 0.8004 0.123 Uiso 1 1 calc R
H7B H 0.7849 0.1330 0.6994 0.123 Uiso 1 1 calc R
C8 C 0.9049(10) 0.2569(8) 0.7376(13) 0.148(5) Uani 1 1 d .
H8A H 0.9424 0.2379 0.6807 0.178 Uiso 1 1 calc R
H8B H 0.9698 0.2316 0.7810 0.178 Uiso 1 1 calc R
C9 C 0.8971(7) 0.3832(8) 0.7429(13) 0.123(4) Uani 1 1 d .
H9A H 0.9634 0.4083 0.7855 0.148 Uiso 1 1 calc R
H9B H 0.9252 0.4139 0.6867 0.148 Uiso 1 1 calc R
C10 C 0.7711(8) 0.4394(7) 0.7654(11) 0.145(5) Uani 1 1 d .
H10A H 0.7667 0.5130 0.7341 0.174 Uiso 1 1 calc R
H10B H 0.7730 0.4575 0.8274 0.174 Uiso 1 1 calc R
C11 C 0.3670(14) 0.2841(13) 0.5867(7) 0.074(4) Uani 1 1 d .
C12 C 0.2330(13) 0.3294(12) 0.6284(8) 0.131(6) Uani 1 1 d .
H12A H 0.2504 0.3995 0.6609 0.196 Uiso 1 1 calc R
H12B H 0.1972 0.2710 0.6669 0.196 Uiso 1 1 calc R
H12C H 0.1691 0.3456 0.5829 0.196 Uiso 1 1 calc R
C13 C 0.4008(11) 0.3775(13) 0.5179(8) 0.126(6) Uani 1 1 d .
H13A H 0.4660 0.3471 0.4776 0.188 Uiso 1 1 calc R
H13B H 0.4367 0.4453 0.5465 0.188 Uiso 1 1 calc R
H13C H 0.3206 0.3985 0.4867 0.188 Uiso 1 1 calc R
C14 C 0.3600(14) 0.1666(11) 0.5429(7) 0.139(7) Uani 1 1 d .
H14A H 0.3644 0.1063 0.5864 0.209 Uiso 1 1 calc R
H14B H 0.4341 0.1584 0.5031 0.209 Uiso 1 1 calc R
H14C H 0.2771 0.1601 0.5111 0.209 Uiso 1 1 calc R
C15 C 0.3710(13) 0.2983(11) 0.9135(7) 0.058(3) Uani 1 1 d .
C16 C 0.2431(11) 0.3310(12) 0.8719(6) 0.100(6) Uani 1 1 d .
H16A H 0.1744 0.3371 0.9158 0.150 Uiso 1 1 calc R
H16B H 0.2183 0.2725 0.8300 0.150 Uiso 1 1 calc R
H16C H 0.2531 0.4048 0.8429 0.150 Uiso 1 1 calc R
C17 C 0.4200(11) 0.3895(10) 0.9862(6) 0.087(4) Uani 1 1 d .
H17A H 0.3537 0.3946 1.0317 0.131 Uiso 1 1 calc R
H17B H 0.4320 0.4648 0.9599 0.131 Uiso 1 1 calc R
H17C H 0.5037 0.3636 1.0107 0.131 Uiso 1 1 calc R
C18 C 0.3551(10) 0.1801(10) 0.9586(6) 0.081(4) Uani 1 1 d .
H18A H 0.3227 0.1238 0.9170 0.122 Uiso 1 1 calc R
H18B H 0.2920 0.1870 1.0058 0.122 Uiso 1 1 calc R
H18C H 0.4404 0.1551 0.9811 0.122 Uiso 1 1 calc R
N1 N 0.5217(10) 0.3972(9) 0.8023(7) 0.090(4) Uani 1 1 d .
N2 N 0.5583(9) 0.2031(10) 0.6765(6) 0.081(3) Uani 1 1 d .

loop_
_atom_site_aniso_label
_atom_site_aniso_U_11
_atom_site_aniso_U_22
_atom_site_aniso_U_33
_atom_site_aniso_U_23
_atom_site_aniso_U_13
_atom_site_aniso_U_12
C1 0.062(5) 0.112(7) 0.018(4) -0.015(8) 0.002(7) 0.000(5)
C2 0.046(8) 0.075(10) 0.064(8) -0.012(8) -0.014(6) 0.011(8)
C3 0.038(7) 0.072(9) 0.063(9) 0.010(8) 0.022(6) 0.013(7)
C4 0.046(5) 0.078(6) 0.058(5) -0.037(8) -0.003(8) -0.007(5)
C5 0.076(11) 0.101(12) 0.070(9) 0.010(10) -0.026(8) -0.019(11)
C6 0.083(10) 0.032(6) 0.057(8) -0.002(7) -0.015(7) 0.012(7)
C7 0.044(4) 0.144(8) 0.119(6) -0.005(15) -0.032(10) 0.025(6)
C8 0.083(8) 0.164(11) 0.198(12) -0.017(16) 0.065(13) 0.013(8)
C9 0.049(6) 0.155(9) 0.166(9) 0.020(17) -0.030(11) -0.004(8)
C10 0.045(6) 0.149(9) 0.240(14) -0.028(13) 0.056(11) 0.002(6)
C11 0.058(9) 0.115(13) 0.049(7) 0.013(8) -0.014(7) 0.016(9)
C12 0.066(10) 0.164(17) 0.163(11) 0.027(12) 0.012(8) 0.020(12)
C13 0.057(9) 0.180(15) 0.140(12) -0.027(12) -0.053(8) 0.019(10)
C14 0.232(16) 0.119(13) 0.067(8) -0.021(8) -0.081(9) -0.059(12)
C15 0.065(9) 0.063(8) 0.047(7) -0.007(7) 0.025(6) -0.001(8)
C16 0.041(8) 0.210(18) 0.048(6) 0.039(9) 0.009(6) 0.008(11)
C17 0.121(10) 0.086(9) 0.054(7) -0.019(7) 0.034(7) 0.035(9)
C18 0.057(7) 0.083(10) 0.104(8) 0.018(8) -0.026(6) 0.016(7)
N1 0.071(8) 0.108(10) 0.090(9) -0.031(8) 0.035(6) -0.011(7)
N2 0.034(6) 0.134(10) 0.076(7) -0.014(7) -0.014(5) -0.018(7)

loop_
_atom_type_symbol
_atom_type_description
_atom_type_scat_dispersion_real
_atom_type_scat_dispersion_imag
_atom_type_scat_source
C C 0.0033 0.0016 'International Tables Vol C Tables 4.2.6.8 and 6.1.1.4'
H H 0.0000 0.0000 'International Tables Vol C Tables 4.2.6.8 and 6.1.1.4'
N N 0.0061 0.0033 'International Tables Vol C Tables 4.2.6.8 and 6.1.1.4'

loop_
_geom_angle_atom_site_label_1
_geom_angle_atom_site_label_2
_geom_angle_atom_site_label_3
_geom_angle
C6 C1 C7 124.4(11)
C6 C1 N2 96.5(5)
C7 C1 N2 111.5(9)
C6 C1 C4 108.3(8)
C7 C1 C4 113.4(7)
N2 C1 C4 98.4(8)
N2 C2 C3 116.0(10)
N2 C2 C11 120.4(11)
C3 C2 C11 123.0(12)
C2 C3 C4 103.9(9)
C2 C3 N1 117.3(11)
C4 C3 N1 57.2(7)
C2 C3 H3 118.4
C4 C3 H3 119.7
N1 C3 H3 122.3
C10 C4 N1 119.2(9)
C10 C4 C3 133.7(10)
N1 C4 C3 64.9(4)
C10 C4 C1 117.4(7)
N1 C4 C1 98.3(8)
C3 C4 C1 106.5(7)
C6 C5 N1 113.0(12)
C6 C5 C15 130.0(14)
N1 C5 C15 117.0(14)
C5 C6 C1 110.2(11)
C5 C6 H6 124.9
C1 C6 H6 124.9
C8 C7 C1 123.0(7)
C8 C7 H7A 106.6
C1 C7 H7A 106.6
C8 C7 H7B 106.6
C1 C7 H7B 106.6
H7A C7 H7B 106.5
C7 C8 C9 120.9(9)
C7 C8 H8A 107.1
C9 C8 H8A 107.1
C7 C8 H8B 107.1
C9 C8 H8B 107.1
H8A C8 H8B 106.8
C10 C9 C8 120.1(9)
C10 C9 H9A 107.3
C8 C9 H9A 107.3
C10 C9 H9B 107.3
C8 C9 H9B 107.3
H9A C9 H9B 106.9
C9 C10 C4 117.3(9)
C9 C10 H10A 108.0
C4 C10 H10A 108.0
C9 C10 H10B 108.0
C4 C10 H10B 108.0
H10A C10 H10B 107.2
C14 C11 C13 109.2(10)
C14 C11 C2 113.7(11)
C13 C11 C2 101.4(11)
C14 C11 C12 116.0(13)
C13 C11 C12 103.5(11)
C2 C11 C12 111.5(10)
C11 C12 H12A 109.5
C11 C12 H12B 109.5
H12A C12 H12B 109.5
C11 C12 H12C 109.5
H12A C12 H12C 109.5
H12B C12 H12C 109.5
C11 C13 H13A 109.5
C11 C13 H13B 109.5
H13A C13 H13B 109.5
C11 C13 H13C 109.5
H13A C13 H13C 109.5
H13B C13 H13C 109.5
C11 C14 H14A 109.5
C11 C14 H14B 109.5
H14A C14 H14B 109.5
C11 C14 H14C 109.5
H14A C14 H14C 109.5
H14B C14 H14C 109.5
C16 C15 C5 111.5(9)
C16 C15 C18 109.3(11)
C5 C15 C18 108.6(11)
C16 C15 C17 113.4(10)
C5 C15 C17 106.5(11)
C18 C15 C17 107.3(9)
C15 C16 H16A 109.5
C15 C16 H16B 109.5
H16A C16 H16B 109.5
C15 C16 H16C 109.5
H16A C16 H16C 109.5
H16B C16 H16C 109.5
C15 C17 H17A 109.5
C15 C17 H17B 109.5
H17A C17 H17B 109.5
C15 C17 H17C 109.5
H17A C17 H17C 109.5
H17B C17 H17C 109.5
C15 C18 H18A 109.5
C15 C18 H18B 109.5
H18A C18 H18B 109.5
C15 C18 H18C 109.5
H18A C18 H18C 109.5
H18B C18 H18C 109.5
C5 N1 C4 109.0(10)
C5 N1 C3 119.3(11)
C4 N1 C3 57.9(7)
C2 N2 C1 109.3(9)

loop_
_geom_bond_atom_site_label_1
_geom_bond_atom_site_label_2
_geom_bond_distance
C1 C6 1.459(13)
C1 C7 1.496(8)
C1 N2 1.576(11)
C1 C4 1.584(8)
C2 N2 1.340(14)
C2 C3 1.408(14)
C2 C11 1.565(16)
C3 C4 1.523(12)
C3 N1 1.628(7)
C3 H3 0.9800
C4 C10 1.493(9)
C4 N1 1.511(13)
C5 C6 1.265(16)
C5 N1 1.465(15)
C5 C15 1.506(16)
C6 H6 0.9300
C7 C8 1.431(10)
C7 H7A 0.9700
C7 H7B 0.9700
C8 C9 1.452(8)
C8 H8A 0.9700
C8 H8B 0.9700
C9 C10 1.452(10)
C9 H9A 0.9700
C9 H9B 0.9700
C10 H10A 0.9700
C10 H10B 0.9700
C11 C14 1.507(16)
C11 C13 1.537(17)
C11 C12 1.566(16)
C12 H12A 0.9600
C12 H12B 0.9600
C12 H12C 0.9600
C13 H13A 0.9600
C13 H13B 0.9600
C13 H13C 0.9600
C14 H14A 0.9600
C14 H14B 0.9600
C14 H14C 0.9600
C15 C16 1.471(14)
C15 C18 1.528(14)
C15 C17 1.601(15)
C16 H16A 0.9600
C16 H16B 0.9600
C16 H16C 0.9600
C17 H17A 0.9600
C17 H17B 0.9600
C17 H17C 0.9600
C18 H18A 0.9600
C18 H18B 0.9600
C18 H18C 0.9600

loop_
_geom_torsion_atom_site_label_1
_geom_torsion_atom_site_label_2
_geom_torsion_atom_site_label_3
_geom_torsion_atom_site_label_4
_geom_torsion
N2 C2 C3 C4 11.2(14)
C11 C2 C3 C4 -177.7(10)
N2 C2 C3 N1 -48.8(16)
C11 C2 C3 N1 122.3(12)
C2 C3 C4 C10 139.0(14)
N1 C3 C4 C10 -107.2(14)
C2 C3 C4 N1 -113.8(11)
C2 C3 C4 C1 -22.2(12)
N1 C3 C4 C1 91.6(10)
C6 C1 C4 C10 119.0(12)
C7 C1 C4 C10 -23.4(18)
N2 C1 C4 C10 -141.2(11)
C6 C1 C4 N1 -10.1(11)
C7 C1 C4 N1 -152.5(11)
N2 C1 C4 N1 89.7(9)
C6 C1 C4 C3 -76.3(11)
C7 C1 C4 C3 141.4(11)
N2 C1 C4 C3 23.5(10)
N1 C5 C6 C1 -2.1(16)
C15 C5 C6 C1 179.5(11)
C7 C1 C6 C5 145.4(11)
N2 C1 C6 C5 -92.9(12)
C4 C1 C6 C5 8.1(13)
C6 C1 C7 C8 -131.8(16)
N2 C1 C7 C8 113.5(17)
C4 C1 C7 C8 4(2)
C1 C7 C8 C9 6(3)
C7 C8 C9 C10 4(3)
C8 C9 C10 C4 -24(3)
N1 C4 C10 C9 152.4(14)
C3 C4 C10 C9 -125.6(14)
C1 C4 C10 C9 34(2)
N2 C2 C11 C14 -12.7(16)
C3 C2 C11 C14 176.5(12)
N2 C2 C11 C13 -129.7(12)
C3 C2 C11 C13 59.5(15)
N2 C2 C11 C12 120.7(13)
C3 C2 C11 C12 -50.1(16)
C6 C5 C15 C16 -117.0(16)
N1 C5 C15 C16 64.6(15)
C6 C5 C15 C18 3.4(19)
N1 C5 C15 C18 -174.9(10)
C6 C5 C15 C17 118.8(15)
N1 C5 C15 C17 -59.6(14)
C6 C5 N1 C4 -5.1(15)
C15 C5 N1 C4 173.5(10)
C6 C5 N1 C3 58.1(17)
C15 C5 N1 C3 -123.2(12)
C10 C4 N1 C5 -119.0(11)
C3 C4 N1 C5 113.3(11)
C1 C4 N1 C5 8.9(11)
C10 C4 N1 C3 127.7(13)
C1 C4 N1 C3 -104.4(9)
C2 C3 N1 C5 -6(2)
C4 C3 N1 C5 -95.1(12)
C2 C3 N1 C4 89.3(11)
C3 C2 N2 C1 4.9(14)
C11 C2 N2 C1 -166.5(9)
C6 C1 N2 C2 92.1(10)
C7 C1 N2 C2 -136.9(10)
C4 C1 N2 C2 -17.6(11)

loop_
_cod_related_entry_id
_cod_related_entry_database
_cod_related_entry_code
1 ChemSpider 30660648
